data_2236383
loop_
_publ_author_name
'Akbal, Tufan'
'A\(gar Alaman, Ay\,sen'
'G\"um\"u\,s, S\"umeyye'
'Erd\"onmez, Ahmet'

_publ_section_title
;
 (<i>E</i>)-1-[(3-Bromophenyl)iminomethyl]naphthalen-2-ol
;
_journal_coeditor_code IS5182
_journal_issue 9
_journal_name_full 'Acta Crystallographica Section E'
_journal_page_first o2779
_journal_paper_doi 10.1107/S1600536812034824
_journal_volume 68
_journal_year 2012
_chemical_formula_iupac 'C17 H12 Br N O'
_chemical_formula_moiety 'C17 H12 Br N O'
_chemical_formula_sum 'C17 H12 Br N O'
_chemical_formula_weight 326.19
_chemical_melting_point_gt 398
_chemical_melting_point_lt 400
_chemical_name_systematic
;
(<i>E</i>)-1-[(3-Bromophenyl)iminomethyl]naphthalen-2-ol
;
_space_group_IT_number 15
_symmetry_cell_setting monoclinic
_symmetry_space_group_name_Hall '-C 2yc'
_symmetry_space_group_name_H-M 'C 1 2/c 1'
_atom_sites_solution_hydrogens geom
_atom_sites_solution_primary direct
_atom_sites_solution_secondary difmap
_audit_creation_method SHELXL-97
_cell_angle_alpha 90.00
_cell_angle_beta 107.772(4)
_cell_angle_gamma 90.00
_cell_formula_units_Z 8
_cell_length_a 31.3965(19)
_cell_length_b 4.8657(2)
_cell_length_c 19.0124(11)
_cell_measurement_reflns_used 14469
_cell_measurement_temperature 296
_cell_measurement_theta_max 26
_cell_measurement_theta_min 1.4
_cell_volume 2765.8(3)
_computing_cell_refinement '<i>X-AREA</i> (Stoe & Cie, 2002)'
_computing_data_collection '<i>X-AREA</i> (Stoe & Cie, 2002)'
_computing_data_reduction 'X-RED32 (Stoe & Cie, 2002)'
_computing_molecular_graphics '<i>ORTEP-3</i> for Windows (Farrugia, 1997)'
_computing_publication_material '<i>WinGX</i> (Farrugia, 1999) and <i>PLATON</i> (Spek, 2009)'
_computing_structure_refinement '<i>SHELXL97</i> (Sheldrick, 2008)'
_computing_structure_solution '<i>WinGX</i> (Farrugia, 1999) and <i>SHELXS97</i> (Sheldrick, 2008)'
_diffrn_ambient_temperature 296
_diffrn_measured_fraction_theta_full 1.000
_diffrn_measured_fraction_theta_max 1.000
_diffrn_measurement_device_type 'Stoe IPDS 2'
_diffrn_measurement_method '\w scans'
_diffrn_radiation_monochromator graphite
_diffrn_radiation_source 'fine-focus sealed tube'
_diffrn_radiation_type MoK\a
_diffrn_radiation_wavelength 0.71073
_diffrn_reflns_av_R_equivalents 0.0470
_diffrn_reflns_av_sigmaI/netI 0.0282
_diffrn_reflns_limit_h_max 38
_diffrn_reflns_limit_h_min -38
_diffrn_reflns_limit_k_max 5
_diffrn_reflns_limit_k_min -6
_diffrn_reflns_limit_l_max 23
_diffrn_reflns_limit_l_min -23
_diffrn_reflns_number 14469
_diffrn_reflns_theta_full 25.99
_diffrn_reflns_theta_max 25.99
_diffrn_reflns_theta_min 1.36
_diffrn_standards_number 0
_exptl_absorpt_coefficient_mu 2.966
_exptl_absorpt_correction_T_max 0.680
_exptl_absorpt_correction_T_min 0.421
_exptl_absorpt_correction_type integration
_exptl_absorpt_process_details '(<i>X-RED32</i>; Stoe & Cie, 2002)'
_exptl_crystal_colour yellow
_exptl_crystal_density_diffrn 1.567
_exptl_crystal_density_method 'not measured'
_exptl_crystal_description needle
_exptl_crystal_F_000 1312
_exptl_crystal_size_max 0.800
_exptl_crystal_size_mid 0.360
_exptl_crystal_size_min 0.130
_refine_diff_density_max 0.539
_refine_diff_density_min -0.465
_refine_ls_extinction_coef 0
_refine_ls_extinction_method '<i>SHELXL97</i> (Sheldrick, 2008)'
_refine_ls_goodness_of_fit_ref 1.021
_refine_ls_hydrogen_treatment constr
_refine_ls_matrix_type full
_refine_ls_number_parameters 181
_refine_ls_number_reflns 2706
_refine_ls_number_restraints 0
_refine_ls_restrained_S_all 1.021
_refine_ls_R_factor_all 0.0675
_refine_ls_R_factor_gt 0.0468
_refine_ls_shift/su_max 0.001
_refine_ls_shift/su_mean 0.000
_refine_ls_structure_factor_coef Fsqd
_refine_ls_weighting_details 'calc w=1/[\s^2^(Fo^2^)+(0.0492P)^2^+3.7545P] where P=(Fo^2^+2Fc^2^)/3'
_refine_ls_weighting_scheme calc
_refine_ls_wR_factor_gt 0.1073
_refine_ls_wR_factor_ref 0.1174
_reflns_number_gt 1992
_reflns_number_total 2706
_reflns_threshold_expression I>2sigma(I)
_cod_data_source_file is5182.cif
_cod_data_source_block I
_cod_original_sg_symbol_H-M 'C 2/c'
_cod_database_code 2236383
_cod_database_fobs_code 2236383

loop_
_symmetry_equiv_pos_as_xyz
'x, y, z'
'-x, y, -z+1/2'
'x+1/2, y+1/2, z'
'-x+1/2, y+1/2, -z+1/2'
'-x, -y, -z'
'x, -y, z-1/2'
'-x+1/2, -y+1/2, -z'
'x+1/2, -y+1/2, z-1/2'

loop_
_atom_site_type_symbol
_atom_site_label
_atom_site_fract_x
_atom_site_fract_y
_atom_site_fract_z
_atom_site_U_iso_or_equiv
_atom_site_adp_type
_atom_site_calc_flag
_atom_site_refinement_flags
_atom_site_occupancy
_atom_site_symmetry_multiplicity
Br Br1 0.051469(14) 0.50605(11) 0.33169(2) 0.0901(2) Uani d . 1 1
N N1 0.16786(9) -0.1439(6) 0.51791(14) 0.0553(7) Uani d . 1 1
O O1 0.22611(8) -0.3797(6) 0.62422(15) 0.0750(7) Uani d . 1 1
H H1A 0.2164 -0.2890 0.5863 0.112 Uiso calc R 1 1
C C1 0.11528(11) 0.1582(7) 0.42764(17) 0.0533(8) Uani d . 1 1
H H1 0.0910 0.0929 0.4410 0.064 Uiso calc R 1 1
C C2 0.15784(11) 0.0544(6) 0.46103(16) 0.0504(8) Uani d . 1 1
C C3 0.19318(12) 0.1518(9) 0.4388(2) 0.0642(9) Uani d . 1 1
H H3 0.2217 0.0813 0.4602 0.077 Uiso calc R 1 1
C C4 0.18636(14) 0.3517(9) 0.3854(2) 0.0721(11) Uani d . 1 1
H H4 0.2104 0.4153 0.3712 0.087 Uiso calc R 1 1
C C5 0.14434(14) 0.4590(8) 0.35266(19) 0.0664(10) Uani d . 1 1
H H5 0.1397 0.5952 0.3168 0.080 Uiso calc R 1 1
C C6 0.10943(12) 0.3588(8) 0.37456(17) 0.0573(8) Uani d . 1 1
C C7 0.13773(11) -0.2878(7) 0.53452(16) 0.0509(7) Uani d . 1 1
H H7 0.1079 -0.2624 0.5071 0.061 Uiso calc R 1 1
C C9 0.19303(11) -0.5211(7) 0.63643(18) 0.0583(8) Uani d . 1 1
C C8 0.14817(10) -0.4839(6) 0.59306(16) 0.0493(7) Uani d . 1 1
C C10 0.20366(13) -0.7094(8) 0.69535(19) 0.0672(10) Uani d . 1 1
H H10 0.2332 -0.7301 0.7245 0.081 Uiso calc R 1 1
C C11 0.17155(14) -0.8593(9) 0.70984(19) 0.0671(10) Uani d . 1 1
H H11 0.1796 -0.9824 0.7491 0.080 Uiso calc R 1 1
C C12 0.12580(12) -0.8380(7) 0.66784(17) 0.0569(8) Uani d . 1 1
C C13 0.11370(11) -0.6490(7) 0.60843(16) 0.0495(7) Uani d . 1 1
C C14 0.06822(12) -0.6362(9) 0.5669(2) 0.0658(9) Uani d . 1 1
H H14 0.0592 -0.5161 0.5271 0.079 Uiso calc R 1 1
C C15 0.03683(14) -0.7972(9) 0.5839(2) 0.0783(11) Uani d . 1 1
H H15 0.0070 -0.7845 0.5556 0.094 Uiso calc R 1 1
C C16 0.04908(16) -0.9769(9) 0.6424(3) 0.0837(12) Uani d . 1 1
H H16 0.0275 -1.0840 0.6537 0.100 Uiso calc R 1 1
C C17 0.09253(16) -0.9979(8) 0.6835(2) 0.0753(11) Uani d . 1 1
H H17 0.1005 -1.1207 0.7228 0.090 Uiso calc R 1 1

loop_
_atom_site_aniso_label
_atom_site_aniso_U_11
_atom_site_aniso_U_22
_atom_site_aniso_U_33
_atom_site_aniso_U_12
_atom_site_aniso_U_13
_atom_site_aniso_U_23
Br1 0.0739(3) 0.0978(4) 0.0872(3) 0.0032(3) 0.0079(2) 0.0291(3)
N1 0.0548(16) 0.0576(17) 0.0552(15) 0.0016(14) 0.0192(12) -0.0048(13)
O1 0.0496(14) 0.0885(19) 0.0819(17) 0.0024(14) 0.0128(12) 0.0074(15)
C1 0.0540(18) 0.056(2) 0.0533(17) -0.0079(16) 0.0218(14) -0.0053(15)
C2 0.0569(18) 0.0463(19) 0.0498(16) -0.0055(15) 0.0191(14) -0.0095(13)
C3 0.055(2) 0.070(2) 0.070(2) -0.0105(18) 0.0237(17) -0.0091(19)
C4 0.073(3) 0.082(3) 0.072(2) -0.024(2) 0.038(2) -0.008(2)
C5 0.083(3) 0.066(2) 0.0549(18) -0.017(2) 0.0270(18) 0.0001(17)
C6 0.062(2) 0.062(2) 0.0465(16) -0.0071(18) 0.0135(15) -0.0046(15)
C7 0.0500(17) 0.0521(19) 0.0489(16) 0.0043(15) 0.0126(14) -0.0053(14)
C8 0.0534(17) 0.0482(17) 0.0456(15) 0.0062(16) 0.0138(13) -0.0061(14)
C9 0.0557(19) 0.059(2) 0.0581(18) 0.0081(18) 0.0138(15) -0.0089(16)
C10 0.063(2) 0.073(3) 0.0559(19) 0.018(2) 0.0042(17) 0.0007(18)
C11 0.084(3) 0.063(2) 0.0507(18) 0.017(2) 0.0150(18) 0.0037(17)
C12 0.076(2) 0.0477(19) 0.0511(17) 0.0081(18) 0.0257(16) -0.0027(15)
C13 0.0557(18) 0.0456(17) 0.0483(16) 0.0065(15) 0.0175(14) -0.0060(14)
C14 0.061(2) 0.066(2) 0.069(2) 0.003(2) 0.0183(17) 0.0064(18)
C15 0.058(2) 0.081(3) 0.096(3) -0.001(2) 0.025(2) 0.002(2)
C16 0.087(3) 0.077(3) 0.099(3) -0.012(3) 0.046(3) 0.001(3)
C17 0.096(3) 0.064(2) 0.073(2) 0.007(3) 0.036(2) 0.009(2)

loop_
_atom_type_symbol
_atom_type_description
_atom_type_scat_dispersion_real
_atom_type_scat_dispersion_imag
_atom_type_scat_source
C C 0.0033 0.0016 'International Tables Vol C Tables 4.2.6.8 and 6.1.1.4'
H H 0.0000 0.0000 'International Tables Vol C Tables 4.2.6.8 and 6.1.1.4'
Br Br -0.2901 2.4595 'International Tables Vol C Tables 4.2.6.8 and 6.1.1.4'
N N 0.0061 0.0033 'International Tables Vol C Tables 4.2.6.8 and 6.1.1.4'
O O 0.0106 0.0060 'International Tables Vol C Tables 4.2.6.8 and 6.1.1.4'

loop_
_geom_angle_atom_site_label_1
_geom_angle_atom_site_label_2
_geom_angle_atom_site_label_3
_geom_angle
C7 N1 C2 123.3(3)
C9 O1 H1A 109.5
C6 C1 C2 119.2(3)
C6 C1 H1 120.4
C2 C1 H1 120.4
C3 C2 C1 119.0(3)
C3 C2 N1 117.1(3)
C1 C2 N1 123.9(3)
C4 C3 C2 120.6(4)
C4 C3 H3 119.7
C2 C3 H3 119.7
C3 C4 C5 120.9(4)
C3 C4 H4 119.6
C5 C4 H4 119.6
C6 C5 C4 118.1(4)
C6 C5 H5 121.0
C4 C5 H5 121.0
C1 C6 C5 122.3(3)
C1 C6 Br1 118.7(3)
C5 C6 Br1 119.1(3)
N1 C7 C8 122.9(3)
N1 C7 H7 118.6
C8 C7 H7 118.6
C9 C8 C7 119.5(3)
C9 C8 C13 119.1(3)
C7 C8 C13 121.4(3)
O1 C9 C10 118.0(3)
O1 C9 C8 121.9(3)
C10 C9 C8 120.1(3)
C11 C10 C9 120.5(3)
C11 C10 H10 119.7
C9 C10 H10 119.7
C10 C11 C12 122.8(3)
C10 C11 H11 118.6
C12 C11 H11 118.6
C17 C12 C13 119.5(3)
C17 C12 C11 122.1(3)
C13 C12 C11 118.4(3)
C14 C13 C12 117.1(3)
C14 C13 C8 123.8(3)
C12 C13 C8 119.1(3)
C15 C14 C13 121.5(4)
C15 C14 H14 119.3
C13 C14 H14 119.3
C14 C15 C16 120.7(4)
C14 C15 H15 119.7
C16 C15 H15 119.7
C17 C16 C15 119.9(4)
C17 C16 H16 120.0
C15 C16 H16 120.0
C16 C17 C12 121.3(4)
C16 C17 H17 119.3
C12 C17 H17 119.3

loop_
_geom_bond_atom_site_label_1
_geom_bond_atom_site_label_2
_geom_bond_distance
Br1 C6 1.893(4)
N1 C7 1.291(4)
N1 C2 1.411(4)
O1 C9 1.324(4)
O1 H1A 0.8200
C1 C6 1.375(5)
C1 C2 1.388(4)
C1 H1 0.9300
C3 C4 1.375(6)
C3 C2 1.386(5)
C3 H3 0.9300
C4 H4 0.9300
C5 C4 1.378(6)
C5 H5 0.9300
C6 C5 1.375(5)
C7 C8 1.426(4)
C7 H7 0.9300
C9 C10 1.406(5)
C9 C8 1.410(4)
C10 H10 0.9300
C11 C10 1.339(6)
C11 C12 1.418(5)
C11 H11 0.9300
C12 C17 1.405(5)
C12 C13 1.416(4)
C13 C14 1.406(5)
C13 C8 1.447(5)
C14 C15 1.372(6)
C14 H14 0.9300
C15 H15 0.9300
C16 C17 1.353(6)
C16 C15 1.373(6)
C16 H16 0.9300
C17 H17 0.9300

loop_
_geom_hbond_atom_site_label_D
_geom_hbond_atom_site_label_H
_geom_hbond_atom_site_label_A
_geom_hbond_site_symmetry_A
_geom_hbond_distance_DH
_geom_hbond_distance_HA
_geom_hbond_distance_DA
_geom_hbond_angle_DHA
O1 H1A N1 1_555 0.82 1.82 2.548(4) 147

loop_
_geom_torsion_atom_site_label_1
_geom_torsion_atom_site_label_2
_geom_torsion_atom_site_label_3
_geom_torsion_atom_site_label_4
_geom_torsion
C2 N1 C7 C8 -178.8(3)
C10 C11 C12 C17 179.6(4)
C10 C11 C12 C13 -0.4(5)
C17 C12 C13 C14 -1.1(5)
C11 C12 C13 C14 178.8(3)
C17 C12 C13 C8 179.6(3)
C11 C12 C13 C8 -0.4(4)
O1 C9 C8 C7 -0.4(5)
C10 C9 C8 C7 178.6(3)
O1 C9 C8 C13 178.8(3)
C10 C9 C8 C13 -2.2(5)
N1 C7 C8 C9 1.5(5)
N1 C7 C8 C13 -177.7(3)
C14 C13 C8 C9 -177.5(3)
C12 C13 C8 C9 1.7(4)
C14 C13 C8 C7 1.7(5)
C12 C13 C8 C7 -179.1(3)
C2 C1 C6 C5 0.7(5)
C2 C1 C6 Br1 -178.1(2)
C4 C3 C2 C1 1.1(5)
C4 C3 C2 N1 -177.9(3)
C6 C1 C2 C3 -1.3(5)
C6 C1 C2 N1 177.6(3)
C7 N1 C2 C3 -166.9(3)
C7 N1 C2 C1 14.2(5)
C1 C6 C5 C4 0.3(5)
Br1 C6 C5 C4 179.0(3)
C12 C11 C10 C9 -0.1(6)
O1 C9 C10 C11 -179.5(3)
C8 C9 C10 C11 1.5(5)
C12 C13 C14 C15 0.9(5)
C8 C13 C14 C15 -179.9(3)
C2 C3 C4 C5 -0.2(6)
C6 C5 C4 C3 -0.5(6)
C13 C14 C15 C16 -0.1(6)
C17 C16 C15 C14 -0.5(7)
C15 C16 C17 C12 0.3(6)
C13 C12 C17 C16 0.6(6)
C11 C12 C17 C16 -179.4(4)

loop_
_cod_related_entry_id
_cod_related_entry_database
_cod_related_entry_code
1 ChemSpider 21476548
